data_7100422
loop_
_publ_author_name
'Sandeep Verma'
'Alok Jain'
'P.K. Krishna'
'C.S. Purohit'
'R. Sankararamakrishnan'

_publ_section_title
;
Enforcing Solution Phase Nanoscopic Aggregation in a
Palindromic Tripeptide
;
_journal_name_full 'Chemical Communications'
_journal_paper_doi 10.1039/b500654f
_journal_year 2005
_chemical_absolute_configuration rmad
_chemical_formula_moiety 'C15 H25 N3 O6'
_chemical_formula_sum 'C15 H25 N3 O6'
_chemical_formula_weight 343.38
_chemical_melting_point 181
_chemical_name_common 'Boc-glycilprolylglycine methylester'
_space_group_IT_number 19
_symmetry_cell_setting orthorhombic
_symmetry_space_group_name_Hall 'P 2ac 2ab'
_symmetry_space_group_name_H-M 'P 21 21 21'
_cell_angle_alpha 90.00
_cell_angle_beta 90.00
_cell_angle_gamma 90.00
_cell_formula_units_Z 4
_cell_length_a 5.9752(4)
_cell_length_b 9.0939(7)
_cell_length_c 32.092(2)
_cell_measurement_temperature 100(2)
_cell_volume 1743.8(2)
_diffrn_ambient_temperature 100(2)
_exptl_crystal_density_diffrn 1.308
_cod_depositor_comments
;
The following automatic conversions were performed:
'_symmetry_cell_setting' value 'Orthorhombic' changed to 'orthorhombic'
according to '/home/saulius/struct/CIF-dictionaries/cif_core.dic'
dictionary named 'cif_core.dic' version 2.4.1 from 2010-06-29.

Automatic conversion script
Id: cif_fix_enum 1527 2010-12-29 10:47:43Z saulius 
;
_cod_database_code 7100422

loop_
_symmetry_equiv_pos_as_xyz
'x, y, z'
'-x+1/2, -y, z+1/2'
'x+1/2, -y+1/2, -z'
'-x, y+1/2, -z+1/2'

loop_
_atom_site_label
_atom_site_type_symbol
_atom_site_fract_x
_atom_site_fract_y
_atom_site_fract_z
_atom_site_U_iso_or_equiv
_atom_site_adp_type
_atom_site_occupancy
_atom_site_symmetry_multiplicity
_atom_site_calc_flag
_atom_site_refinement_flags
_atom_site_disorder_assembly
_atom_site_disorder_group
O1 O 0.8700(2) 0.65918(14) 0.63329(4) 0.0207(3) Uani 1 1 d . . .
O2 O 0.6237(2) 0.46815(14) 0.63034(4) 0.0251(3) Uani 1 1 d . . .
O3 O 0.52361(19) 0.72769(13) 0.75908(4) 0.0196(3) Uani 1 1 d . . .
O4 O 0.3970(2) 0.44676(13) 0.83711(4) 0.0232(3) Uani 1 1 d . . .
O5 O 0.4977(2) 0.5572(2) 0.97753(4) 0.0455(5) Uani 1 1 d . . .
N1 N 0.6055(2) 0.64061(16) 0.68086(4) 0.0193(3) Uani 1 1 d . . .
H1 H 0.6636 0.7194 0.6910 0.023 Uiso 1 1 calc R . .
N2 N 0.2130(2) 0.58936(16) 0.76637(4) 0.0175(3) Uani 1 1 d . . .
N3 N 0.3952(2) 0.66421(16) 0.87089(4) 0.0193(3) Uani 1 1 d . . .
H3 H 0.3524 0.7545 0.8703 0.023 Uiso 1 1 calc R . .
C1 C 1.1396(3) 0.7532(2) 0.58835(6) 0.0302(4) Uani 1 1 d . . .
H1A H 1.2476 0.7406 0.6102 0.045 Uiso 1 1 calc R . .
H1B H 1.0689 0.8475 0.5912 0.045 Uiso 1 1 calc R . .
H1C H 1.2133 0.7476 0.5618 0.045 Uiso 1 1 calc R . .
C2 C 1.0723(3) 0.4818(2) 0.58884(6) 0.0278(4) Uani 1 1 d . . .
H2A H 0.9591 0.4073 0.5910 0.042 Uiso 1 1 calc R . .
H2B H 1.1773 0.4710 0.6113 0.042 Uiso 1 1 calc R . .
H2C H 1.1489 0.4719 0.5627 0.042 Uiso 1 1 calc R . .
C3 C 0.7837(3) 0.6542(2) 0.55855(5) 0.0276(4) Uani 1 1 d . . .
H3A H 0.7138 0.7483 0.5624 0.041 Uiso 1 1 calc R . .
H3B H 0.6734 0.5780 0.5612 0.041 Uiso 1 1 calc R . .
H3C H 0.8498 0.6499 0.5313 0.041 Uiso 1 1 calc R . .
C4 C 0.9638(3) 0.6328(2) 0.59128(5) 0.0218(4) Uani 1 1 d . . .
C5 C 0.6933(3) 0.58046(18) 0.64655(5) 0.0169(3) Uani 1 1 d . . .
C6 C 0.4142(3) 0.57477(19) 0.70112(5) 0.0173(3) Uani 1 1 d . . .
H6A H 0.4335 0.4690 0.7026 0.021 Uiso 1 1 calc R . .
H6B H 0.2798 0.5951 0.6852 0.021 Uiso 1 1 calc R . .
C7 C 0.3907(3) 0.63743(18) 0.74475(5) 0.0155(3) Uani 1 1 d . . .
C8 C 0.0447(3) 0.4814(2) 0.75268(5) 0.0208(4) Uani 1 1 d . . .
H8A H 0.1156 0.3928 0.7422 0.025 Uiso 1 1 calc R . .
H8B H -0.0504 0.5221 0.7311 0.025 Uiso 1 1 calc R . .
C9 C -0.0896(3) 0.4494(2) 0.79226(5) 0.0234(4) Uani 1 1 d . . .
H9A H -0.2453 0.4299 0.7857 0.028 Uiso 1 1 calc R . .
H9B H -0.0282 0.3658 0.8071 0.028 Uiso 1 1 calc R . .
C10 C -0.0657(3) 0.5905(2) 0.81775(5) 0.0211(4) Uani 1 1 d . . .
H10A H -0.0850 0.5708 0.8472 0.025 Uiso 1 1 calc R . .
H10B H -0.1749 0.6632 0.8091 0.025 Uiso 1 1 calc R . .
C11 C 0.1732(3) 0.64334(19) 0.80853(5) 0.0160(3) Uani 1 1 d . . .
H11 H 0.1817 0.7509 0.8094 0.019 Uiso 1 1 calc R . .
C12 C 0.3360(3) 0.57484(18) 0.83951(5) 0.0155(3) Uani 1 1 d . . .
C13 C 0.5276(3) 0.6137(2) 0.90535(5) 0.0213(4) Uani 1 1 d . . .
H13A H 0.6440 0.6858 0.9106 0.026 Uiso 1 1 calc R . .
H13B H 0.6008 0.5230 0.8972 0.026 Uiso 1 1 calc R . .
C14 C 0.4041(3) 0.5866(2) 0.94565(5) 0.0209(4) Uani 1 1 d . . .
O6 O 0.1831(2) 0.59692(17) 0.94244(4) 0.0299(3) Uani 1 1 d . . .
C15 C 0.0621(3) 0.5711(3) 0.98072(6) 0.0369(5) Uani 1 1 d . . .
H15A H -0.0956 0.5806 0.9757 0.055 Uiso 1 1 calc R . .
H15B H 0.1077 0.6417 1.0013 0.055 Uiso 1 1 calc R . .
H15C H 0.0939 0.4737 0.9906 0.055 Uiso 1 1 calc R . .

loop_
_atom_site_aniso_label
_atom_site_aniso_U_11
_atom_site_aniso_U_22
_atom_site_aniso_U_33
_atom_site_aniso_U_23
_atom_site_aniso_U_13
_atom_site_aniso_U_12
O1 0.0203(6) 0.0234(6) 0.0184(5) -0.0047(5) 0.0058(5) -0.0042(5)
O2 0.0306(7) 0.0190(7) 0.0257(6) -0.0054(5) 0.0074(6) -0.0059(6)
O3 0.0192(6) 0.0199(6) 0.0198(6) -0.0014(5) 0.0007(5) -0.0043(5)
O4 0.0241(7) 0.0165(6) 0.0291(6) -0.0012(5) -0.0047(5) 0.0031(5)
O5 0.0211(7) 0.0933(14) 0.0220(7) 0.0166(8) -0.0016(6) 0.0041(9)
N1 0.0226(7) 0.0171(7) 0.0182(6) -0.0035(5) 0.0060(6) -0.0047(6)
N2 0.0167(7) 0.0200(7) 0.0159(6) -0.0008(5) 0.0015(5) -0.0030(6)
N3 0.0242(7) 0.0165(7) 0.0172(7) 0.0002(5) -0.0026(6) 0.0043(6)
C1 0.0252(10) 0.0370(11) 0.0283(9) -0.0015(9) 0.0073(8) -0.0069(9)
C2 0.0252(10) 0.0313(10) 0.0267(9) -0.0045(8) 0.0077(8) 0.0044(8)
C3 0.0258(10) 0.0341(11) 0.0228(9) 0.0032(8) -0.0002(7) 0.0018(9)
C4 0.0221(9) 0.0269(9) 0.0163(8) -0.0020(7) 0.0064(7) -0.0007(7)
C5 0.0174(8) 0.0155(8) 0.0178(7) 0.0036(6) 0.0006(6) 0.0018(7)
C6 0.0188(8) 0.0167(8) 0.0163(7) 0.0008(6) 0.0020(6) -0.0014(7)
C7 0.0145(7) 0.0144(8) 0.0177(7) 0.0029(6) -0.0008(6) 0.0026(6)
C8 0.0167(9) 0.0232(9) 0.0224(9) -0.0019(7) -0.0016(7) -0.0028(7)
C9 0.0158(8) 0.0277(10) 0.0265(9) 0.0029(8) 0.0003(7) -0.0042(7)
C10 0.0153(8) 0.0276(10) 0.0205(8) 0.0033(7) 0.0029(6) 0.0021(7)
C11 0.0159(8) 0.0166(8) 0.0154(7) 0.0013(6) 0.0023(6) 0.0016(6)
C12 0.0137(8) 0.0169(8) 0.0160(7) 0.0014(6) 0.0040(6) -0.0013(6)
C13 0.0195(9) 0.0255(9) 0.0188(8) 0.0016(7) -0.0014(7) 0.0003(7)
C14 0.0184(8) 0.0247(9) 0.0194(8) -0.0013(7) -0.0030(7) 0.0008(7)
O6 0.0173(7) 0.0526(9) 0.0198(6) 0.0028(6) -0.0009(5) 0.0033(6)
C15 0.0190(10) 0.0670(16) 0.0248(9) 0.0012(10) 0.0026(8) 0.0018(10)

loop_
_geom_bond_atom_site_label_1
_geom_bond_atom_site_label_2
_geom_bond_distance
_geom_bond_site_symmetry_2
_geom_bond_publ_flag
O1 C5 1.345(2) . ?
O1 C4 1.4798(19) . ?
O2 C5 1.219(2) . ?
O3 C7 1.2311(19) . ?
O4 C12 1.223(2) . ?
O5 C14 1.196(2) . ?
N1 C5 1.337(2) . ?
N1 C6 1.445(2) . ?
N1 H1 0.8600 . ?
N2 C7 1.342(2) . ?
N2 C11 1.459(2) . ?
N2 C8 1.473(2) . ?
N3 C12 1.341(2) . ?
N3 C13 1.435(2) . ?
N3 H3 0.8600 . ?
C1 C4 1.520(3) . ?
C1 H1A 0.9600 . ?
C1 H1B 0.9600 . ?
C1 H1C 0.9600 . ?
C2 C4 1.520(3) . ?
C2 H2A 0.9600 . ?
C2 H2B 0.9600 . ?
C2 H2C 0.9600 . ?
C3 C4 1.516(3) . ?
C3 H3A 0.9600 . ?
C3 H3B 0.9600 . ?
C3 H3C 0.9600 . ?
C6 C7 1.518(2) . ?
C6 H6A 0.9700 . ?
C6 H6B 0.9700 . ?
C8 C9 1.530(2) . ?
C8 H8A 0.9700 . ?
C8 H8B 0.9700 . ?
C9 C10 1.528(3) . ?
C9 H9A 0.9700 . ?
C9 H9B 0.9700 . ?
C10 C11 1.535(2) . ?
C10 H10A 0.9700 . ?
C10 H10B 0.9700 . ?
C11 C12 1.524(2) . ?
C11 H11 0.9800 . ?
C13 C14 1.509(2) . ?
C13 H13A 0.9700 . ?
C13 H13B 0.9700 . ?
C14 O6 1.328(2) . ?
O6 C15 1.445(2) . ?
C15 H15A 0.9600 . ?
C15 H15B 0.9600 . ?
C15 H15C 0.9600 . ?

loop_
_cod_related_entry_id
_cod_related_entry_database
_cod_related_entry_code
1 ChemSpider 21198546
